data_4130364
loop_
_publ_author_name
'Bellow, James A.'
'Stoian, Sebastian A.'
'van Tol, Johan'
'Ozarowski, Andrew'
'Lord, Richard L.'
'Groysman, Stanislav'

_publ_section_title
;
 Synthesis and Characterization of a Stable High-Valent Cobalt Carbene
 Complex.
;
_journal_issue 17
_journal_name_full 'Journal of the American Chemical Society'
_journal_page_first 5531
_journal_page_last 5534
_journal_paper_doi 10.1021/jacs.6b02747
_journal_volume 138
_journal_year 2016
_chemical_formula_sum 'C43 H56 Co O2'
_chemical_formula_weight 663.81
_space_group_IT_number 2
_space_group_name_Hall '-P 1'
_space_group_name_H-M_alt 'P -1'
_symmetry_cell_setting triclinic
_symmetry_space_group_name_H-M 'P -1'
_atom_sites_solution_hydrogens geom
_atom_sites_solution_primary direct
_atom_sites_solution_secondary difmap
_audit_creation_method SHELXL-97
_cell_angle_alpha 106.087(2)
_cell_angle_beta 96.817(2)
_cell_angle_gamma 97.583(2)
_cell_formula_units_Z 2
_cell_length_a 8.5434(4)
_cell_length_b 11.3181(5)
_cell_length_c 19.6570(10)
_cell_measurement_reflns_used 6905
_cell_measurement_temperature 100(2)
_cell_measurement_theta_max 26.00
_cell_measurement_theta_min 1.09
_cell_volume 1786.12(15)
_computing_structure_refinement 'SHELXL-97 (Sheldrick, 1997)'
_computing_structure_solution 'SHELXS-97 (Sheldrick, 1990)'
_diffrn_ambient_temperature 100(2)
_diffrn_measured_fraction_theta_full 0.982
_diffrn_measured_fraction_theta_max 0.982
_diffrn_measurement_device_type 'Bruker Apex2'
_diffrn_radiation_monochromator graphite
_diffrn_radiation_source 'fine-focus sealed tube'
_diffrn_radiation_type MoK\a
_diffrn_radiation_wavelength 0.71073
_diffrn_reflns_av_R_equivalents 0.0454
_diffrn_reflns_av_sigmaI/netI 0.0336
_diffrn_reflns_limit_h_max 9
_diffrn_reflns_limit_h_min -10
_diffrn_reflns_limit_k_max 13
_diffrn_reflns_limit_k_min -13
_diffrn_reflns_limit_l_max 24
_diffrn_reflns_limit_l_min -24
_diffrn_reflns_number 77021
_diffrn_reflns_theta_full 26.00
_diffrn_reflns_theta_max 26.00
_diffrn_reflns_theta_min 1.09
_exptl_absorpt_coefficient_mu 0.516
_exptl_absorpt_correction_T_max 0.9648
_exptl_absorpt_correction_T_min 0.9267
_exptl_absorpt_correction_type empirical
_exptl_absorpt_process_details SADABS
_exptl_crystal_colour brown
_exptl_crystal_density_diffrn 1.234
_exptl_crystal_density_method 'not measured'
_exptl_crystal_description plates
_exptl_crystal_F_000 714
_exptl_crystal_size_max 0.15
_exptl_crystal_size_mid 0.15
_exptl_crystal_size_min 0.07
_refine_diff_density_max 1.430
_refine_diff_density_min -0.839
_refine_diff_density_rms 0.087
_refine_ls_extinction_method none
_refine_ls_goodness_of_fit_ref 1.120
_refine_ls_hydrogen_treatment mixed
_refine_ls_matrix_type full
_refine_ls_number_parameters 427
_refine_ls_number_reflns 6905
_refine_ls_number_restraints 0
_refine_ls_restrained_S_all 1.120
_refine_ls_R_factor_all 0.0638
_refine_ls_R_factor_gt 0.0553
_refine_ls_shift/su_max 0.000
_refine_ls_shift/su_mean 0.000
_refine_ls_structure_factor_coef Fsqd
_refine_ls_weighting_details 'calc w=1/[\s^2^(Fo^2^)+(0.0169P)^2^+7.8464P] where P=(Fo^2^+2Fc^2^)/3'
_refine_ls_weighting_scheme calc
_refine_ls_wR_factor_gt 0.1373
_refine_ls_wR_factor_ref 0.1401
_reflns_number_gt 5948
_reflns_number_total 6905
_reflns_threshold_expression >2sigma(I)
_cod_data_source_file ja6b02747_si_001.cif
_cod_data_source_block sg618_0m
_cod_original_sg_symbol_H-M P-1
_cod_database_code 4130364

loop_
_symmetry_equiv_pos_as_xyz
'x, y, z'
'-x, -y, -z'

loop_
_atom_site_label
_atom_site_type_symbol
_atom_site_fract_x
_atom_site_fract_y
_atom_site_fract_z
_atom_site_U_iso_or_equiv
_atom_site_adp_type
_atom_site_occupancy
_atom_site_symmetry_multiplicity
_atom_site_calc_flag
_atom_site_refinement_flags
Co1 Co 0.20219(6) 0.29304(4) 0.26145(3) 0.01170(13) Uani 1 1 d .
O1 O 0.0573(3) 0.2087(2) 0.29512(12) 0.0125(5) Uani 1 1 d .
O2 O 0.3725(3) 0.4121(2) 0.29134(12) 0.0126(5) Uani 1 1 d .
C1 C 0.1664(4) 0.2406(3) 0.16631(18) 0.0151(7) Uani 1 1 d .
C2 C 0.2628(4) 0.1523(3) 0.13210(19) 0.0155(7) Uani 1 1 d .
C3 C 0.1936(5) 0.0553(3) 0.0697(2) 0.0209(8) Uani 1 1 d .
H1 H 0.0866 0.0525 0.0487 0.025 Uiso 1 1 calc R
C4 C 0.2767(5) -0.0362(4) 0.0379(2) 0.0248(9) Uani 1 1 d .
H2 H 0.2272 -0.1013 -0.0041 0.030 Uiso 1 1 calc R
C5 C 0.4329(5) -0.0320(4) 0.0680(2) 0.0240(9) Uani 1 1 d .
H3 H 0.4909 -0.0949 0.0468 0.029 Uiso 1 1 calc R
C6 C 0.5041(5) 0.0629(4) 0.1284(2) 0.0216(8) Uani 1 1 d .
H4 H 0.6122 0.0659 0.1479 0.026 Uiso 1 1 calc R
C7 C 0.4224(5) 0.1542(3) 0.16144(19) 0.0185(8) Uani 1 1 d .
H5 H 0.4733 0.2181 0.2038 0.022 Uiso 1 1 calc R
C8 C 0.0433(4) 0.2873(3) 0.12854(19) 0.0161(7) Uani 1 1 d .
C9 C 0.0618(5) 0.3040(3) 0.0611(2) 0.0210(8) Uani 1 1 d .
H10 H 0.1513 0.2801 0.0397 0.025 Uiso 1 1 calc R
C10 C -0.0488(5) 0.3548(4) 0.0259(2) 0.0255(9) Uani 1 1 d .
H9 H -0.0352 0.3652 -0.0195 0.031 Uiso 1 1 calc R
C11 C -0.1785(5) 0.3904(4) 0.0564(2) 0.0258(9) Uani 1 1 d .
H8 H -0.2526 0.4275 0.0327 0.031 Uiso 1 1 calc R
C12 C -0.2009(5) 0.3723(4) 0.1215(2) 0.0214(8) Uani 1 1 d .
H7 H -0.2928 0.3943 0.1414 0.026 Uiso 1 1 calc R
C13 C -0.0910(5) 0.3226(3) 0.15805(19) 0.0190(8) Uani 1 1 d .
H6 H -0.1068 0.3124 0.2033 0.023 Uiso 1 1 calc R
C14 C 0.0224(4) 0.1018(3) 0.31834(18) 0.0117(7) Uani 1 1 d .
C15 C 0.1856(4) 0.0847(3) 0.36144(18) 0.0143(7) Uani 1 1 d .
C16 C 0.1692(5) 0.0146(3) 0.4177(2) 0.0211(8) Uani 1 1 d .
H13 H 0.1011 -0.0671 0.3951 0.032 Uiso 1 1 calc R
H11 H 0.1208 0.0631 0.4566 0.032 Uiso 1 1 calc R
H12 H 0.2753 0.0032 0.4371 0.032 Uiso 1 1 calc R
C17 C 0.2922(5) 0.2117(3) 0.4030(2) 0.0209(8) Uani 1 1 d .
H14 H 0.2297 0.2646 0.4332 0.031 Uiso 1 1 calc R
H16 H 0.3307 0.2528 0.3688 0.031 Uiso 1 1 calc R
H15 H 0.3838 0.1981 0.4332 0.031 Uiso 1 1 calc R
C18 C 0.2857(4) 0.0165(3) 0.3077(2) 0.0187(8) Uani 1 1 d .
H19 H 0.3950 0.0242 0.3323 0.028 Uiso 1 1 calc R
H18 H 0.2886 0.0540 0.2684 0.028 Uiso 1 1 calc R
H17 H 0.2372 -0.0719 0.2883 0.028 Uiso 1 1 calc R
C19 C -0.1220(4) 0.1311(3) 0.36273(18) 0.0145(7) Uani 1 1 d .
C20 C -0.2546(4) 0.1611(3) 0.3133(2) 0.0194(8) Uani 1 1 d .
H22 H -0.2984 0.0867 0.2727 0.029 Uiso 1 1 calc R
H21 H -0.2098 0.2289 0.2955 0.029 Uiso 1 1 calc R
H20 H -0.3399 0.1869 0.3403 0.029 Uiso 1 1 calc R
C21 C -0.2034(5) 0.0225(3) 0.3862(2) 0.0197(8) Uani 1 1 d .
H23 H -0.2885 0.0497 0.4130 0.029 Uiso 1 1 calc R
H24 H -0.1241 -0.0033 0.4168 0.029 Uiso 1 1 calc R
H25 H -0.2496 -0.0481 0.3436 0.029 Uiso 1 1 calc R
C22 C -0.0703(5) 0.2456(3) 0.4293(2) 0.0228(8) Uani 1 1 d .
H27 H -0.0129 0.3144 0.4158 0.034 Uiso 1 1 calc R
H26 H 0.0002 0.2246 0.4656 0.034 Uiso 1 1 calc R
H28 H -0.1651 0.2710 0.4488 0.034 Uiso 1 1 calc R
C23 C -0.0416(4) -0.0139(3) 0.25228(18) 0.0123(7) Uani 1 1 d .
C24 C -0.0839(4) 0.0008(3) 0.18521(19) 0.0146(7) Uani 1 1 d .
H33 H -0.0739 0.0826 0.1804 0.018 Uiso 1 1 calc R
C25 C -0.1403(4) -0.1010(3) 0.12473(19) 0.0193(8) Uani 1 1 d .
H32 H -0.1674 -0.0881 0.0794 0.023 Uiso 1 1 calc R
C26 C -0.1572(5) -0.2205(3) 0.1302(2) 0.0207(8) Uani 1 1 d .
H31 H -0.1942 -0.2902 0.0888 0.025 Uiso 1 1 calc R
C27 C -0.1194(5) -0.2380(3) 0.1969(2) 0.0200(8) Uani 1 1 d .
H30 H -0.1328 -0.3200 0.2015 0.024 Uiso 1 1 calc R
C28 C -0.0623(4) -0.1364(3) 0.25691(19) 0.0156(7) Uani 1 1 d .
H29 H -0.0364 -0.1498 0.3022 0.019 Uiso 1 1 calc R
C29 C 0.4227(4) 0.5429(3) 0.31192(18) 0.0114(7) Uani 1 1 d .
C30 C 0.2914(4) 0.6048(3) 0.35633(19) 0.0149(7) Uani 1 1 d .
C31 C 0.2209(5) 0.5233(3) 0.4000(2) 0.0184(8) Uani 1 1 d .
H34 H 0.3080 0.5053 0.4306 0.028 Uiso 1 1 calc R
H35 H 0.1593 0.4449 0.3671 0.028 Uiso 1 1 calc R
H36 H 0.1506 0.5678 0.4299 0.028 Uiso 1 1 calc R
C32 C 0.3503(5) 0.7357(3) 0.4106(2) 0.0194(8) Uani 1 1 d .
H38 H 0.2601 0.7668 0.4319 0.029 Uiso 1 1 calc R
H39 H 0.3960 0.7928 0.3858 0.029 Uiso 1 1 calc R
H37 H 0.4322 0.7304 0.4485 0.029 Uiso 1 1 calc R
C33 C 0.1489(4) 0.6140(3) 0.3028(2) 0.0192(8) Uani 1 1 d .
H42 H 0.0602 0.6358 0.3285 0.029 Uiso 1 1 calc R
H40 H 0.1142 0.5335 0.2657 0.029 Uiso 1 1 calc R
H41 H 0.1820 0.6785 0.2805 0.029 Uiso 1 1 calc R
C34 C 0.4320(4) 0.5869(3) 0.24438(18) 0.0130(7) Uani 1 1 d .
C35 C 0.4211(4) 0.4997(3) 0.17766(19) 0.0158(7) Uani 1 1 d .
H47 H 0.4093 0.4134 0.1742 0.019 Uiso 1 1 calc R
C36 C 0.4271(5) 0.5363(4) 0.1160(2) 0.0236(8) Uani 1 1 d .
H46 H 0.4191 0.4750 0.0710 0.028 Uiso 1 1 calc R
C37 C 0.4445(5) 0.6610(4) 0.1196(2) 0.0256(9) Uani 1 1 d .
H45 H 0.4476 0.6858 0.0773 0.031 Uiso 1 1 calc R
C38 C 0.4572(5) 0.7489(4) 0.1853(2) 0.0239(9) Uani 1 1 d .
H44 H 0.4692 0.8349 0.1884 0.029 Uiso 1 1 calc R
C39 C 0.4527(4) 0.7126(3) 0.2467(2) 0.0182(8) Uani 1 1 d .
H43 H 0.4639 0.7747 0.2917 0.022 Uiso 1 1 calc R
C40 C 0.6011(4) 0.5626(3) 0.35440(18) 0.0131(7) Uani 1 1 d .
C41 C 0.6045(4) 0.5181(3) 0.42106(19) 0.0175(8) Uani 1 1 d .
H48 H 0.5457 0.4325 0.4079 0.026 Uiso 1 1 calc R
H50 H 0.5542 0.5729 0.4567 0.026 Uiso 1 1 calc R
H49 H 0.7156 0.5204 0.4414 0.026 Uiso 1 1 calc R
C42 C 0.6979(4) 0.4834(3) 0.30417(19) 0.0160(7) Uani 1 1 d .
H52 H 0.8029 0.4848 0.3309 0.024 Uiso 1 1 calc R
H53 H 0.7121 0.5177 0.2642 0.024 Uiso 1 1 calc R
H51 H 0.6404 0.3972 0.2853 0.024 Uiso 1 1 calc R
C43 C 0.6962(4) 0.6964(3) 0.3765(2) 0.0172(8) Uani 1 1 d .
H55 H 0.6432 0.7521 0.4104 0.026 Uiso 1 1 calc R
H56 H 0.7010 0.7247 0.3339 0.026 Uiso 1 1 calc R
H54 H 0.8050 0.6976 0.3994 0.026 Uiso 1 1 calc R

loop_
_atom_site_aniso_label
_atom_site_aniso_U_11
_atom_site_aniso_U_22
_atom_site_aniso_U_33
_atom_site_aniso_U_23
_atom_site_aniso_U_13
_atom_site_aniso_U_12
Co1 0.0105(2) 0.0084(2) 0.0172(2) 0.00533(18) 0.00351(18) 0.00058(17)
O1 0.0134(12) 0.0081(11) 0.0185(12) 0.0063(9) 0.0066(10) 0.0018(9)
O2 0.0111(12) 0.0085(11) 0.0173(12) 0.0032(9) 0.0010(10) 0.0007(9)
C1 0.0136(18) 0.0178(17) 0.0126(17) 0.0040(14) 0.0026(14) -0.0009(14)
C2 0.0180(19) 0.0145(17) 0.0196(18) 0.0091(14) 0.0112(15) 0.0063(14)
C3 0.018(2) 0.0211(19) 0.024(2) 0.0056(16) 0.0059(16) 0.0039(15)
C4 0.029(2) 0.0182(19) 0.024(2) -0.0007(16) 0.0098(17) 0.0017(16)
C5 0.029(2) 0.021(2) 0.026(2) 0.0094(16) 0.0110(17) 0.0093(17)
C6 0.017(2) 0.030(2) 0.022(2) 0.0100(16) 0.0057(16) 0.0097(16)
C7 0.022(2) 0.0172(18) 0.0162(18) 0.0053(14) 0.0030(15) 0.0031(15)
C8 0.0143(18) 0.0120(16) 0.0185(18) 0.0026(14) -0.0043(14) 0.0006(14)
C9 0.020(2) 0.0214(19) 0.022(2) 0.0080(16) 0.0044(16) 0.0026(16)
C10 0.034(2) 0.025(2) 0.0186(19) 0.0101(16) 0.0010(17) 0.0032(18)
C11 0.029(2) 0.025(2) 0.024(2) 0.0075(17) -0.0033(17) 0.0106(18)
C12 0.018(2) 0.024(2) 0.0206(19) 0.0024(16) 0.0000(15) 0.0088(16)
C13 0.024(2) 0.0161(18) 0.0150(18) 0.0022(14) 0.0011(15) 0.0034(15)
C14 0.0111(17) 0.0108(16) 0.0131(16) 0.0039(13) 0.0025(13) 0.0006(13)
C15 0.0158(18) 0.0103(16) 0.0165(17) 0.0053(14) -0.0003(14) 0.0006(14)
C16 0.026(2) 0.0171(18) 0.0217(19) 0.0097(15) -0.0020(16) 0.0039(16)
C17 0.019(2) 0.0151(18) 0.025(2) 0.0069(15) -0.0062(16) -0.0008(15)
C18 0.0102(18) 0.0174(18) 0.029(2) 0.0071(15) 0.0006(15) 0.0037(14)
C19 0.0166(19) 0.0132(16) 0.0156(17) 0.0063(14) 0.0062(14) 0.0017(14)
C20 0.0167(19) 0.0213(19) 0.028(2) 0.0132(16) 0.0120(16) 0.0098(15)
C21 0.023(2) 0.0187(18) 0.0226(19) 0.0117(15) 0.0122(16) 0.0025(15)
C22 0.029(2) 0.0177(19) 0.022(2) 0.0030(15) 0.0108(17) 0.0025(16)
C23 0.0076(17) 0.0121(16) 0.0170(17) 0.0044(14) 0.0043(13) -0.0005(13)
C24 0.0126(18) 0.0135(17) 0.0190(18) 0.0062(14) 0.0046(14) 0.0018(14)
C25 0.0165(19) 0.026(2) 0.0137(18) 0.0039(15) 0.0017(15) 0.0007(15)
C26 0.020(2) 0.0175(18) 0.0178(19) -0.0035(15) 0.0017(15) -0.0016(15)
C27 0.023(2) 0.0089(16) 0.026(2) 0.0027(15) 0.0010(16) 0.0006(15)
C28 0.0136(18) 0.0156(17) 0.0182(18) 0.0067(14) -0.0001(14) 0.0028(14)
C29 0.0113(17) 0.0080(15) 0.0140(16) 0.0024(13) 0.0022(13) 0.0006(13)
C30 0.0173(19) 0.0104(16) 0.0179(18) 0.0044(14) 0.0061(15) 0.0025(14)
C31 0.021(2) 0.0162(18) 0.0207(19) 0.0064(15) 0.0107(16) 0.0046(15)
C32 0.023(2) 0.0133(17) 0.0222(19) 0.0042(15) 0.0071(16) 0.0038(15)
C33 0.0156(19) 0.0155(18) 0.028(2) 0.0081(15) 0.0062(16) 0.0041(15)
C34 0.0070(17) 0.0167(17) 0.0172(17) 0.0078(14) 0.0017(13) 0.0035(13)
C35 0.0115(18) 0.0173(17) 0.0178(18) 0.0048(14) 0.0022(14) 0.0003(14)
C36 0.019(2) 0.032(2) 0.0168(19) 0.0074(16) -0.0010(15) -0.0029(17)
C37 0.023(2) 0.036(2) 0.022(2) 0.0195(18) 0.0008(17) 0.0007(18)
C38 0.026(2) 0.0203(19) 0.033(2) 0.0186(17) 0.0069(18) 0.0045(16)
C39 0.0177(19) 0.0159(18) 0.0226(19) 0.0072(15) 0.0059(15) 0.0028(15)
C40 0.0134(18) 0.0097(16) 0.0149(17) 0.0037(13) -0.0006(14) -0.0003(13)
C41 0.019(2) 0.0156(17) 0.0172(18) 0.0069(14) -0.0006(15) -0.0010(15)
C42 0.0113(18) 0.0127(17) 0.0220(19) 0.0028(14) -0.0003(14) 0.0028(14)
C43 0.0133(19) 0.0140(17) 0.0221(19) 0.0043(15) 0.0006(15) -0.0006(14)

loop_
_atom_type_symbol
_atom_type_description
_atom_type_scat_dispersion_real
_atom_type_scat_dispersion_imag
_atom_type_scat_source
C C 0.0033 0.0016 'International Tables Vol C Tables 4.2.6.8 and 6.1.1.4'
H H 0.0000 0.0000 'International Tables Vol C Tables 4.2.6.8 and 6.1.1.4'
O O 0.0106 0.0060 'International Tables Vol C Tables 4.2.6.8 and 6.1.1.4'
Co Co 0.3494 0.9721 'International Tables V'ol C Tables 4.2.6.8 and 6.1.1.4'

loop_
_geom_angle_atom_site_label_1
_geom_angle_atom_site_label_2
_geom_angle_atom_site_label_3
_geom_angle
O1 Co1 O2 140.80(11)
O1 Co1 C1 109.89(14)
O2 Co1 C1 109.31(14)
C14 O1 Co1 144.1(2)
C29 O2 Co1 143.4(2)
C2 C1 C8 125.0(3)
C2 C1 Co1 116.6(3)
C8 C1 Co1 118.4(3)
C3 C2 C7 117.6(3)
C3 C2 C1 119.6(3)
C7 C2 C1 122.7(3)
C4 C3 C2 121.8(4)
C4 C3 H1 119.1
C2 C3 H1 119.1
C3 C4 C5 119.3(4)
C3 C4 H2 120.3
C5 C4 H2 120.3
C6 C5 C4 120.0(4)
C6 C5 H3 120.0
C4 C5 H3 120.0
C5 C6 C7 121.6(4)
C5 C6 H4 119.2
C7 C6 H4 119.2
C6 C7 C2 119.7(3)
C6 C7 H5 120.1
C2 C7 H5 120.1
C13 C8 C9 118.0(3)
C13 C8 C1 122.4(3)
C9 C8 C1 119.6(3)
C10 C9 C8 120.8(4)
C10 C9 H10 119.6
C8 C9 H10 119.6
C11 C10 C9 120.2(4)
C11 C10 H9 119.9
C9 C10 H9 119.9
C10 C11 C12 120.0(4)
C10 C11 H8 120.0
C12 C11 H8 120.0
C11 C12 C13 120.8(4)
C11 C12 H7 119.6
C13 C12 H7 119.6
C12 C13 C8 120.2(3)
C12 C13 H6 119.9
C8 C13 H6 119.9
O1 C14 C23 109.4(3)
O1 C14 C15 107.5(3)
C23 C14 C15 110.6(3)
O1 C14 C19 103.4(2)
C23 C14 C19 108.2(3)
C15 C14 C19 117.3(3)
C16 C15 C18 107.8(3)
C16 C15 C17 104.9(3)
C18 C15 C17 105.4(3)
C16 C15 C14 116.8(3)
C18 C15 C14 109.4(3)
C17 C15 C14 111.8(3)
C15 C16 H13 109.5
C15 C16 H11 109.5
H13 C16 H11 109.5
C15 C16 H12 109.5
H13 C16 H12 109.5
H11 C16 H12 109.5
C15 C17 H14 109.5
C15 C17 H16 109.5
H14 C17 H16 109.5
C15 C17 H15 109.5
H14 C17 H15 109.5
H16 C17 H15 109.5
C15 C18 H19 109.5
C15 C18 H18 109.5
H19 C18 H18 109.5
C15 C18 H17 109.5
H19 C18 H17 109.5
H18 C18 H17 109.5
C22 C19 C20 107.3(3)
C22 C19 C21 108.3(3)
C20 C19 C21 105.3(3)
C22 C19 C14 112.1(3)
C20 C19 C14 107.6(3)
C21 C19 C14 115.7(3)
C19 C20 H22 109.5
C19 C20 H21 109.5
H22 C20 H21 109.5
C19 C20 H20 109.5
H22 C20 H20 109.5
H21 C20 H20 109.5
C19 C21 H23 109.5
C19 C21 H24 109.5
H23 C21 H24 109.5
C19 C21 H25 109.5
H23 C21 H25 109.5
H24 C21 H25 109.5
C19 C22 H27 109.5
C19 C22 H26 109.5
H27 C22 H26 109.5
C19 C22 H28 109.5
H27 C22 H28 109.5
H26 C22 H28 109.5
C24 C23 C28 117.0(3)
C24 C23 C14 120.3(3)
C28 C23 C14 122.7(3)
C23 C24 C25 121.7(3)
C23 C24 H33 119.1
C25 C24 H33 119.1
C26 C25 C24 120.3(3)
C26 C25 H32 119.8
C24 C25 H32 119.8
C25 C26 C27 119.2(3)
C25 C26 H31 120.4
C27 C26 H31 120.4
C28 C27 C26 120.2(3)
C28 C27 H30 119.9
C26 C27 H30 119.9
C27 C28 C23 121.5(3)
C27 C28 H29 119.3
C23 C28 H29 119.3
O2 C29 C34 109.9(3)
O2 C29 C40 103.4(2)
C34 C29 C40 108.3(3)
O2 C29 C30 106.9(3)
C34 C29 C30 110.6(3)
C40 C29 C30 117.4(3)
C31 C30 C32 105.4(3)
C31 C30 C33 105.9(3)
C32 C30 C33 107.9(3)
C31 C30 C29 111.9(3)
C32 C30 C29 116.2(3)
C33 C30 C29 109.0(3)
C30 C31 H34 109.5
C30 C31 H35 109.5
H34 C31 H35 109.5
C30 C31 H36 109.5
H34 C31 H36 109.5
H35 C31 H36 109.5
C30 C32 H38 109.5
C30 C32 H39 109.5
H38 C32 H39 109.5
C30 C32 H37 109.5
H38 C32 H37 109.5
H39 C32 H37 109.5
C30 C33 H42 109.5
C30 C33 H40 109.5
H42 C33 H40 109.5
C30 C33 H41 109.5
H42 C33 H41 109.5
H40 C33 H41 109.5
C35 C34 C39 117.1(3)
C35 C34 C29 119.9(3)
C39 C34 C29 123.0(3)
C36 C35 C34 121.2(3)
C36 C35 H47 119.4
C34 C35 H47 119.4
C37 C36 C35 120.6(4)
C37 C36 H46 119.7
C35 C36 H46 119.7
C38 C37 C36 119.1(3)
C38 C37 H45 120.5
C36 C37 H45 120.5
C37 C38 C39 120.4(4)
C37 C38 H44 119.8
C39 C38 H44 119.8
C38 C39 C34 121.7(3)
C38 C39 H43 119.2
C34 C39 H43 119.2
C41 C40 C42 107.3(3)
C41 C40 C43 108.3(3)
C42 C40 C43 104.9(3)
C41 C40 C29 112.1(3)
C42 C40 C29 107.9(3)
C43 C40 C29 115.8(3)
C40 C41 H48 109.5
C40 C41 H50 109.5
H48 C41 H50 109.5
C40 C41 H49 109.5
H48 C41 H49 109.5
H50 C41 H49 109.5
C40 C42 H52 109.5
C40 C42 H53 109.5
H52 C42 H53 109.5
C40 C42 H51 109.5
H52 C42 H51 109.5
H53 C42 H51 109.5
C40 C43 H55 109.5
C40 C43 H56 109.5
H55 C43 H56 109.5
C40 C43 H54 109.5
H55 C43 H54 109.5
H56 C43 H54 109.5

loop_
_geom_bond_atom_site_label_1
_geom_bond_atom_site_label_2
_geom_bond_distance
Co1 O1 1.765(2)
Co1 O2 1.766(2)
Co1 C1 1.773(3)
O1 C14 1.416(4)
O2 C29 1.414(4)
C1 C2 1.451(5)
C1 C8 1.455(5)
C2 C3 1.404(5)
C2 C7 1.410(5)
C3 C4 1.381(5)
C3 H1 0.9500
C4 C5 1.383(6)
C4 H2 0.9500
C5 C6 1.372(6)
C5 H3 0.9500
C6 C7 1.379(5)
C6 H4 0.9500
C7 H5 0.9500
C8 C13 1.401(5)
C8 C9 1.414(5)
C9 C10 1.382(5)
C9 H10 0.9500
C10 C11 1.375(6)
C10 H9 0.9500
C11 C12 1.381(6)
C11 H8 0.9500
C12 C13 1.385(5)
C12 H7 0.9500
C13 H6 0.9500
C14 C23 1.549(5)
C14 C15 1.606(5)
C14 C19 1.612(5)
C15 C16 1.538(5)
C15 C18 1.543(5)
C15 C17 1.545(5)
C16 H13 0.9800
C16 H11 0.9800
C16 H12 0.9800
C17 H14 0.9800
C17 H16 0.9800
C17 H15 0.9800
C18 H19 0.9800
C18 H18 0.9800
C18 H17 0.9800
C19 C22 1.536(5)
C19 C20 1.537(5)
C19 C21 1.540(5)
C20 H22 0.9800
C20 H21 0.9800
C20 H20 0.9800
C21 H23 0.9800
C21 H24 0.9800
C21 H25 0.9800
C22 H27 0.9800
C22 H26 0.9800
C22 H28 0.9800
C23 C24 1.386(5)
C23 C28 1.404(5)
C24 C25 1.390(5)
C24 H33 0.9500
C25 C26 1.377(5)
C25 H32 0.9500
C26 C27 1.386(5)
C26 H31 0.9500
C27 C28 1.384(5)
C27 H30 0.9500
C28 H29 0.9500
C29 C34 1.549(5)
C29 C40 1.605(5)
C29 C30 1.616(5)
C30 C31 1.537(5)
C30 C32 1.544(5)
C30 C33 1.545(5)
C31 H34 0.9800
C31 H35 0.9800
C31 H36 0.9800
C32 H38 0.9800
C32 H39 0.9800
C32 H37 0.9800
C33 H42 0.9800
C33 H40 0.9800
C33 H41 0.9800
C34 C35 1.390(5)
C34 C39 1.397(5)
C35 C36 1.390(5)
C35 H47 0.9500
C36 C37 1.381(6)
C36 H46 0.9500
C37 C38 1.376(6)
C37 H45 0.9500
C38 C39 1.382(5)
C38 H44 0.9500
C39 H43 0.9500
C40 C41 1.527(5)
C40 C42 1.537(5)
C40 C43 1.539(5)
C41 H48 0.9800
C41 H50 0.9800
C41 H49 0.9800
C42 H52 0.9800
C42 H53 0.9800
C42 H51 0.9800
C43 H55 0.9800
C43 H56 0.9800
C43 H54 0.9800

loop_
_geom_torsion_atom_site_label_1
_geom_torsion_atom_site_label_2
_geom_torsion_atom_site_label_3
_geom_torsion_atom_site_label_4
_geom_torsion
O2 Co1 O1 C14 -88.3(4)
C1 Co1 O1 C14 91.1(4)
O1 Co1 O2 C29 -88.0(4)
C1 Co1 O2 C29 92.6(4)
O1 Co1 C1 C2 -99.0(3)
O2 Co1 C1 C2 80.5(3)
O1 Co1 C1 C8 80.4(3)
O2 Co1 C1 C8 -100.1(3)
C8 C1 C2 C3 -36.6(5)
Co1 C1 C2 C3 142.7(3)
C8 C1 C2 C7 147.6(4)
Co1 C1 C2 C7 -33.0(4)
C7 C2 C3 C4 0.6(5)
C1 C2 C3 C4 -175.4(3)
C2 C3 C4 C5 -0.5(6)
C3 C4 C5 C6 -0.6(6)
C4 C5 C6 C7 1.4(6)
C5 C6 C7 C2 -1.3(6)
C3 C2 C7 C6 0.3(5)
C1 C2 C7 C6 176.1(3)
C2 C1 C8 C13 150.0(4)
Co1 C1 C8 C13 -29.4(5)
C2 C1 C8 C9 -33.2(5)
Co1 C1 C8 C9 147.5(3)
C13 C8 C9 C10 0.6(5)
C1 C8 C9 C10 -176.4(3)
C8 C9 C10 C11 0.3(6)
C9 C10 C11 C12 -1.8(6)
C10 C11 C12 C13 2.3(6)
C11 C12 C13 C8 -1.4(6)
C9 C8 C13 C12 -0.1(5)
C1 C8 C13 C12 176.8(3)
Co1 O1 C14 C23 -82.3(4)
Co1 O1 C14 C15 37.9(5)
Co1 O1 C14 C19 162.6(3)
O1 C14 C15 C16 154.7(3)
C23 C14 C15 C16 -85.9(4)
C19 C14 C15 C16 38.8(4)
O1 C14 C15 C18 -82.5(3)
C23 C14 C15 C18 36.8(4)
C19 C14 C15 C18 161.6(3)
O1 C14 C15 C17 33.9(4)
C23 C14 C15 C17 153.3(3)
C19 C14 C15 C17 -82.0(4)
O1 C14 C19 C22 -63.5(3)
C23 C14 C19 C22 -179.5(3)
C15 C14 C19 C22 54.5(4)
O1 C14 C19 C20 54.3(3)
C23 C14 C19 C20 -61.7(3)
C15 C14 C19 C20 172.3(3)
O1 C14 C19 C21 171.6(3)
C23 C14 C19 C21 55.6(4)
C15 C14 C19 C21 -70.3(4)
O1 C14 C23 C24 -11.6(4)
C15 C14 C23 C24 -129.8(3)
C19 C14 C23 C24 100.4(3)
O1 C14 C23 C28 169.4(3)
C15 C14 C23 C28 51.3(4)
C19 C14 C23 C28 -78.6(4)
C28 C23 C24 C25 -1.6(5)
C14 C23 C24 C25 179.4(3)
C23 C24 C25 C26 0.6(6)
C24 C25 C26 C27 0.9(6)
C25 C26 C27 C28 -1.4(6)
C26 C27 C28 C23 0.3(6)
C24 C23 C28 C27 1.2(5)
C14 C23 C28 C27 -179.9(3)
Co1 O2 C29 C34 -82.2(4)
Co1 O2 C29 C40 162.4(3)
Co1 O2 C29 C30 37.8(5)
O2 C29 C30 C31 33.6(4)
C34 C29 C30 C31 153.2(3)
C40 C29 C30 C31 -81.9(4)
O2 C29 C30 C32 154.8(3)
C34 C29 C30 C32 -85.7(4)
C40 C29 C30 C32 39.2(4)
O2 C29 C30 C33 -83.1(3)
C34 C29 C30 C33 36.4(4)
C40 C29 C30 C33 161.3(3)
O2 C29 C34 C35 -11.3(4)
C40 C29 C34 C35 101.0(3)
C30 C29 C34 C35 -129.0(3)
O2 C29 C34 C39 169.3(3)
C40 C29 C34 C39 -78.4(4)
C30 C29 C34 C39 51.6(4)
C39 C34 C35 C36 -1.3(5)
C29 C34 C35 C36 179.2(3)
C34 C35 C36 C37 0.1(6)
C35 C36 C37 C38 0.6(6)
C36 C37 C38 C39 0.0(6)
C37 C38 C39 C34 -1.3(6)
C35 C34 C39 C38 1.9(5)
C29 C34 C39 C38 -178.6(3)
O2 C29 C40 C41 -61.9(3)
C34 C29 C40 C41 -178.4(3)
C30 C29 C40 C41 55.6(4)
O2 C29 C40 C42 56.1(3)
C34 C29 C40 C42 -60.5(3)
C30 C29 C40 C42 173.5(3)
O2 C29 C40 C43 173.2(3)
C34 C29 C40 C43 56.7(4)
C30 C29 C40 C43 -69.3(4)
